data_3000358
loop_
_publ_author_name
'X.-L. Shen'
'H. Ma'
'Dilip Bhoi'
'J. Gouchi'
'Y. Uwatoko'
'A. Dalan'
'Y. Kawamura'
'H. Sato'
'I. Umehara'
'M. Uehara'

_journal_name_full 'To be published in Crystals'
_chemical_formula_sum 'Ce Zn'
_chemical_name_common CeZn
_chemical_name_systematic 'Cerium Zinc'
_space_group_name_Hall '-P 4 2 3'
_space_group_name_H-M_alt 'P m -3 m'
_cell_angle_alpha 90
_cell_angle_beta 90
_cell_angle_gamma 90
_cell_length_a 3.70340(10)
_cell_length_b 3.70340(10)
_cell_length_c 3.70340(10)
_cell_measurement_temperature 293(2)
_cell_volume 50.793(2)
_diffrn_ambient_temperature 293(2)
_diffrn_radiation_type MoK\a
_diffrn_radiation_wavelength 0.71073
_refine_ls_goodness_of_fit_ref 1.458
_refine_ls_R_factor_all 0.0188
_refine_ls_R_factor_gt 0.0188
_refine_ls_wR_factor_gt 0.0406
_refine_ls_wR_factor_ref 0.0406
_cod_database_code 3000358
_cod_hold_until_date 2024-03-15

loop_
_atom_site_label
_atom_site_fract_x
_atom_site_fract_y
_atom_site_fract_z
? ? ? ?
